data_2201504
loop_
_publ_author_name
'Britton, Doyle'
'Gleason, William B.'

_publ_section_title
;
 Dicyanodurene--<i>p</i>-tetrafluorodiiodobenzene (1/1)
;
_journal_issue 12
_journal_name_full 'Acta Crystallographica Section E'
_journal_page_first o1375
_journal_page_last o1377
_journal_paper_doi 10.1107/S1600536802019943
_journal_volume 58
_journal_year 2002
_chemical_formula_iupac 'C12 H12 N2, C6 F4 I2'
_chemical_formula_moiety 'C12 H12 N2, C6 F4 I2'
_chemical_formula_sum 'C18 H12 F4 I2 N2'
_chemical_formula_weight 586.10
_chemical_name_common 'Dicyanodurene--p-tetrafluorodiiodobenzene (1/1)'
_chemical_name_systematic
;
2,3,5,6-tetramethyl-1,4-benzodicarbonitrile--2,3,5,6-tetrafluoro-1,4-
diiodobenzene (1/1)
;
_space_group_IT_number 14
_symmetry_cell_setting monoclinic
_symmetry_space_group_name_Hall '-P 2yn'
_symmetry_space_group_name_H-M 'P 1 21/n 1'
_atom_sites_solution_hydrogens geom
_atom_sites_solution_primary direct
_atom_sites_solution_secondary difmap
_audit_creation_method 'SHELXTL plus manual additions '
_cell_angle_alpha 90.00
_cell_angle_beta 94.190(10)
_cell_angle_gamma 90.00
_cell_formula_units_Z 2
_cell_length_a 7.447(2)
_cell_length_b 13.657(4)
_cell_length_c 9.642(2)
_cell_measurement_reflns_used 2326
_cell_measurement_temperature 173(2)
_cell_measurement_theta_max 27.4
_cell_measurement_theta_min 3.0
_cell_volume 978.0(4)
_computing_cell_refinement 'SAINT (Siemens, 1995)'
_computing_data_collection 'SMART (Siemens, 1995)'
_computing_data_reduction SAINT
_computing_molecular_graphics SHELXTL
_computing_publication_material SHELXTL
_computing_structure_refinement SHELXTL
_computing_structure_solution 'SHELXTL (Sheldrick, 1997)'
_diffrn_ambient_temperature 173(2)
_diffrn_measured_fraction_theta_full 0.989
_diffrn_measured_fraction_theta_max 0.989
_diffrn_measurement_device_type 'Siemens SMART area-detector'
_diffrn_measurement_method \w
_diffrn_radiation_monochromator graphite
_diffrn_radiation_source 'fine-focus sealed tube'
_diffrn_radiation_type MoK\a
_diffrn_radiation_wavelength 0.71073
_diffrn_reflns_av_R_equivalents 0.034
_diffrn_reflns_av_sigmaI/netI 0.029
_diffrn_reflns_limit_h_max 9
_diffrn_reflns_limit_h_min -9
_diffrn_reflns_limit_k_max 17
_diffrn_reflns_limit_k_min -17
_diffrn_reflns_limit_l_max 12
_diffrn_reflns_limit_l_min -11
_diffrn_reflns_number 9767
_diffrn_reflns_theta_full 27.52
_diffrn_reflns_theta_max 27.52
_diffrn_reflns_theta_min 2.59
_diffrn_standards_decay_% <1
_diffrn_standards_number 0
_exptl_absorpt_coefficient_mu 3.255
_exptl_absorpt_correction_T_max 0.85
_exptl_absorpt_correction_T_min 0.50
_exptl_absorpt_correction_type multi-scan
_exptl_absorpt_process_details '(SADABS; Sheldrick, 1996)'
_exptl_crystal_colour colorless
_exptl_crystal_density_diffrn 1.990
_exptl_crystal_density_meas ?
_exptl_crystal_density_method 'not measured'
_exptl_crystal_description plate
_exptl_crystal_F_000 552
_exptl_crystal_size_max 0.50
_exptl_crystal_size_mid 0.20
_exptl_crystal_size_min 0.05
_refine_diff_density_max 1.18
_refine_diff_density_min -0.49
_refine_ls_extinction_method none
_refine_ls_goodness_of_fit_ref 1.02
_refine_ls_hydrogen_treatment constr
_refine_ls_matrix_type full
_refine_ls_number_parameters 120
_refine_ls_number_reflns 2234
_refine_ls_number_restraints 0
_refine_ls_restrained_S_all 1.02
_refine_ls_R_factor_all 0.034
_refine_ls_R_factor_gt 0.026
_refine_ls_shift/su_max 0.009
_refine_ls_shift/su_mean 0.000
_refine_ls_structure_factor_coef Fsqd
_refine_ls_weighting_details 'calc w = 1/[\s^2^(Fo^2^)+(0.0410P)^2^+0.663P] where P = (Fo^2^+2Fc^2^)/3'
_refine_ls_weighting_scheme calc
_refine_ls_wR_factor_gt 0.069
_refine_ls_wR_factor_ref 0.073
_reflns_number_gt 1903
_reflns_number_total 2234
_reflns_threshold_expression I>2\s(I)
_cod_data_source_file lh6011.cif
_cod_data_source_block I
_cod_depositor_comments
;
The following automatic conversions were performed:

'_exptl_crystal_density_meas' value 'not measured' was changed to '?'
- the value is perceived as not measured.

Automatic conversion script
Id: cif_fix_values 3008 2015-01-20 13:52:24Z robertas 
;
_cod_original_sg_symbol_H-M 'P 21/n'
_cod_database_code 2201504
_cod_database_fobs_code 2201504

loop_
_symmetry_equiv_pos_as_xyz
'x, y, z'
'-x+1/2, y+1/2, -z+1/2'
'-x, -y, -z'
'x-1/2, -y-1/2, z-1/2'

loop_
_atom_site_label
_atom_site_fract_x
_atom_site_fract_y
_atom_site_fract_z
_atom_site_U_iso_or_equiv
_atom_site_adp_type
_atom_site_calc_flag
_atom_site_refinement_flags
_atom_site_occupancy
_atom_site_disorder_assembly
_atom_site_disorder_group
_atom_site_type_symbol
I1 0.67123(3) 0.539275(16) 0.84228(2) 0.03787(10) Uani d . 1 . . I
F2 0.5820(3) 0.34337(14) 0.6655(2) 0.0502(5) Uani d . 1 . . F
F3 0.4433(3) 0.31441(14) 0.4064(2) 0.0490(5) Uani d . 1 . . F
C1 0.5721(4) 0.5154(2) 0.6379(3) 0.0313(6) Uani d . 1 . . C
C2 0.5418(4) 0.4216(2) 0.5846(3) 0.0341(7) Uani d . 1 . . C
C3 0.4706(4) 0.4076(2) 0.4512(3) 0.0325(7) Uani d . 1 . . C
C11 0.9304(4) 0.5359(2) 1.3749(3) 0.0269(6) Uani d . 1 . . C
C12 0.9926(4) 0.60287(19) 1.4780(3) 0.0284(6) Uani d . 1 . . C
C13 1.0645(4) 0.5671(2) 1.6059(3) 0.0266(6) Uani d . 1 . . C
C21 0.8572(4) 0.5727(2) 1.2430(3) 0.0346(7) Uani d . 1 . . C
C22 0.9829(5) 0.7115(2) 1.4509(4) 0.0455(8) Uani d . 1 . . C
H22A 0.9278 0.7233 1.3570 0.068 Uiso calc R 1 . . H
H22B 1.1047 0.7392 1.4591 0.068 Uiso calc R 1 . . H
H22C 0.9100 0.7427 1.5191 0.068 Uiso calc R 1 . . H
C23 1.1325(5) 0.6352(2) 1.7205(3) 0.0365(7) Uani d . 1 . . C
H23A 1.1990 0.5976 1.7940 0.055 Uiso calc R 1 . . H
H23B 1.0304 0.6683 1.7588 0.055 Uiso calc R 1 . . H
H23C 1.2125 0.6840 1.6832 0.055 Uiso calc R 1 . . H
N21 0.7986(4) 0.6015(2) 1.1382(3) 0.0501(8) Uani d . 1 . . N

loop_
_atom_site_aniso_label
_atom_site_aniso_U_11
_atom_site_aniso_U_22
_atom_site_aniso_U_33
_atom_site_aniso_U_12
_atom_site_aniso_U_13
_atom_site_aniso_U_23
I1 0.03722(15) 0.05128(15) 0.02497(14) 0.00091(9) 0.00133(9) -0.00511(8)
F2 0.0740(15) 0.0398(10) 0.0360(11) 0.0040(10) -0.0014(10) 0.0063(8)
F3 0.0698(14) 0.0334(10) 0.0435(12) -0.0058(9) 0.0015(10) -0.0100(8)
C1 0.0294(15) 0.0397(16) 0.0253(16) -0.0019(12) 0.0046(12) -0.0055(12)
C2 0.0374(17) 0.0333(14) 0.0323(17) 0.0012(13) 0.0073(13) 0.0031(13)
C3 0.0389(17) 0.0317(15) 0.0275(16) -0.0032(12) 0.0069(13) -0.0066(11)
C11 0.0256(14) 0.0308(13) 0.0236(14) -0.0003(10) -0.0023(11) 0.0013(11)
C12 0.0283(14) 0.0272(13) 0.0295(15) 0.0003(11) 0.0000(11) -0.0003(11)
C13 0.0256(14) 0.0273(12) 0.0267(15) -0.0014(11) -0.0002(11) -0.0032(11)
C21 0.0365(17) 0.0358(14) 0.0302(17) -0.0019(13) -0.0051(13) 0.0005(13)
C22 0.061(2) 0.0292(15) 0.044(2) -0.0006(15) -0.0112(17) 0.0024(13)
C23 0.0391(18) 0.0360(16) 0.0331(17) -0.0015(13) -0.0057(13) -0.0079(13)
N21 0.060(2) 0.0512(18) 0.0367(18) 0.0018(14) -0.0134(15) 0.0061(13)

loop_
_atom_type_symbol
_atom_type_description
_atom_type_scat_dispersion_real
_atom_type_scat_dispersion_imag
_atom_type_scat_source
C C 0.0033 0.0016 'International Tables Vol C Tables 4.2.6.8 and 6.1.1.4'
H H 0.0000 0.0000 'International Tables Vol C Tables 4.2.6.8 and 6.1.1.4'
N N 0.0061 0.0033 'International Tables Vol C Tables 4.2.6.8 and 6.1.1.4'
F F 0.0171 0.0103 'International Tables Vol C Tables 4.2.6.8 and 6.1.1.4'
I I -0.4742 1.8119 'International Tables Vol C Tables 4.2.6.8 and 6.1.1.4'

loop_
_geom_angle_atom_site_label_1
_geom_angle_atom_site_label_2
_geom_angle_atom_site_label_3
_geom_angle_site_symmetry_1
_geom_angle_site_symmetry_3
_geom_angle
C3 C1 C2 3_666 . 116.5(3)
C3 C1 I1 3_666 . 121.4(2)
C2 C1 I1 . . 122.1(2)
F2 C2 C3 . . 119.3(3)
F2 C2 C1 . . 119.6(3)
C3 C2 C1 . . 121.1(3)
F3 C3 C2 . . 118.0(3)
F3 C3 C1 . 3_666 119.6(3)
C2 C3 C1 . 3_666 122.3(3)
C12 C11 C13 . 3_768 123.3(3)
C12 C11 C21 . . 118.8(3)
C13 C11 C21 3_768 . 117.9(3)
C13 C12 C11 . . 118.8(3)
C13 C12 C22 . . 120.6(3)
C11 C12 C22 . . 120.6(3)
C12 C13 C11 . 3_768 117.9(3)
C12 C13 C23 . . 121.3(3)
C11 C13 C23 3_768 . 120.9(3)
N21 C21 C11 . . 179.6(4)
C12 C22 H22A . . 109.5
C12 C22 H22B . . 109.5
H22A C22 H22B . . 109.5
C12 C22 H22C . . 109.5
H22A C22 H22C . . 109.5
H22B C22 H22C . . 109.5
C13 C23 H23A . . 109.5
C13 C23 H23B . . 109.5
H23A C23 H23B . . 109.5
C13 C23 H23C . . 109.5
H23A C23 H23C . . 109.5
H23B C23 H23C . . 109.5

loop_
_geom_bond_atom_site_label_1
_geom_bond_atom_site_label_2
_geom_bond_site_symmetry_2
_geom_bond_distance
_geom_bond_publ_flag
I1 C1 . 2.079(3) ?
F2 C2 . 1.344(4) ?
F3 C3 . 1.355(3) ?
C1 C3 3_666 1.380(5) ?
C1 C2 . 1.392(5) ?
C2 C3 . 1.368(4) ?
C3 C1 3_666 1.380(5) ?
C11 C12 . 1.405(4) ?
C11 C13 3_768 1.418(4) ?
C11 C21 . 1.438(4) ?
C12 C13 . 1.396(4) ?
C12 C22 . 1.507(4) ?
C13 C11 3_768 1.418(4) ?
C13 C23 . 1.504(4) ?
C21 N21 . 1.141(4) ?
C22 H22A . 0.9800 ?
C22 H22B . 0.9800 ?
C22 H22C . 0.9800 ?
C23 H23A . 0.9800 ?
C23 H23B . 0.9800 ?
C23 H23C . 0.9800 ?
